data_7049472
loop_
_publ_author_name
'Chlupat\'y, Tom\'a\<s'
'B\'ilek, Michal'
'Merna, Jan'
'Brus, Ji\<r\'i'
'R\%u\<Zi\<ckov\'a, Zde\<nka'
'Strassner, Thomas'
'R\%u\<Zi\<cka, Ale\<s'

_publ_section_title
;
 The addition of Grignard reagents to carbodiimides. The synthesis,
 structure and potential utilization of magnesium amidinates.
;
_journal_issue 16
_journal_name_full 'Dalton transactions (Cambridge, England : 2003)'
_journal_page_first 5335
_journal_page_last 5342
_journal_paper_doi 10.1039/c9dt00880b
_journal_volume 48
_journal_year 2019
_chemical_formula_moiety 'C36 H66 Mg N4 O2'
_chemical_formula_sum 'C36 H66 Mg N4 O2'
_chemical_formula_weight 611.24
_space_group_IT_number 2
_space_group_name_Hall '-P 1'
_space_group_name_H-M_alt 'P -1'
_symmetry_cell_setting triclinic
_symmetry_space_group_name_Hall '-P 1'
_symmetry_space_group_name_H-M 'P -1'
_atom_sites_solution_hydrogens geom
_atom_sites_solution_primary direct
_atom_sites_solution_secondary difmap
_audit_creation_method SHELXL-97
_audit_update_record
;
2019-02-21 deposited with the CCDC.    2019-03-26 downloaded from the CCDC.
;
_cell_angle_alpha 99.671(7)
_cell_angle_beta 111.819(8)
_cell_angle_gamma 104.575(6)
_cell_formula_units_Z 3
_cell_length_a 12.2379(10)
_cell_length_b 15.8571(13)
_cell_length_c 16.2460(6)
_cell_measurement_reflns_used 48185
_cell_measurement_temperature 150(1)
_cell_measurement_theta_max 27.5
_cell_measurement_theta_min 1
_cell_volume 2710.0(4)
_computing_cell_refinement 'COLLECT and DENZO'
_computing_data_collection 'COLLECT (Hooft, 1998) and DENZO (Otwinowski & Minor, 1997)'
_computing_data_reduction 'COLLECT and DENZO'
_computing_molecular_graphics 'PLATON (Spek, 2003)'
_computing_publication_material 'SHELXL-97 (Sheldrick, 2008)'
_computing_structure_refinement 'SHELXL-97 (Sheldrick, 1997)'
_computing_structure_solution 'SIR92 (Altomare et al., 1994)'
_diffrn_ambient_temperature 150(1)
_diffrn_detector_area_resol_mean 9.091
_diffrn_measured_fraction_theta_full 0.983
_diffrn_measured_fraction_theta_max 0.983
_diffrn_measurement_device_type 'Bruker Nonius KappaCCD area detector'
_diffrn_measurement_method '\f and \w scans to fill the Ewald sphere'
_diffrn_radiation_monochromator graphite
_diffrn_radiation_source 'fine-focus sealed tube'
_diffrn_radiation_type MoK\a
_diffrn_radiation_wavelength 0.71073
_diffrn_reflns_av_R_equivalents 0.0510
_diffrn_reflns_av_sigmaI/netI 0.0461
_diffrn_reflns_limit_h_max 15
_diffrn_reflns_limit_h_min -15
_diffrn_reflns_limit_k_max 20
_diffrn_reflns_limit_k_min -20
_diffrn_reflns_limit_l_max 21
_diffrn_reflns_limit_l_min -21
_diffrn_reflns_number 48086
_diffrn_reflns_theta_full 27.50
_diffrn_reflns_theta_max 27.50
_diffrn_reflns_theta_min 1.67
_diffrn_standards_number 0
_exptl_absorpt_coefficient_mu 0.085
_exptl_absorpt_correction_T_max 0.991
_exptl_absorpt_correction_T_min 0.980
_exptl_absorpt_correction_type integration
_exptl_absorpt_process_details
;
Gaussian integration (Coppens, 1970)
;
_exptl_crystal_colour colourless
_exptl_crystal_density_diffrn 1.124
_exptl_crystal_density_method 'not measured'
_exptl_crystal_description block
_exptl_crystal_F_000 1014
_exptl_crystal_size_max 0.46
_exptl_crystal_size_mid 0.27
_exptl_crystal_size_min 0.17
_refine_diff_density_max 0.295
_refine_diff_density_min -0.369
_refine_diff_density_rms 0.053
_refine_ls_extinction_method none
_refine_ls_goodness_of_fit_ref 1.126
_refine_ls_hydrogen_treatment constr
_refine_ls_matrix_type full
_refine_ls_number_parameters 583
_refine_ls_number_reflns 12222
_refine_ls_number_restraints 0
_refine_ls_restrained_S_all 1.126
_refine_ls_R_factor_all 0.0985
_refine_ls_R_factor_gt 0.0598
_refine_ls_shift/su_max 0.001
_refine_ls_shift/su_mean 0.000
_refine_ls_structure_factor_coef Fsqd
_refine_ls_weighting_details 'calc w=1/[\s^2^(Fo^2^)+(0.0293P)^2^+2.3653P] where P=(Fo^2^+2Fc^2^)/3'
_refine_ls_weighting_scheme calc
_refine_ls_wR_factor_gt 0.1137
_refine_ls_wR_factor_ref 0.1356
_reflns_number_gt 8609
_reflns_number_total 12222
_reflns_threshold_expression >2sigma(I)
_cod_data_source_file c9dt00880b2.cif
_cod_data_source_block 10
_cod_depositor_comments 'Adding full bibliography for 7049472--7049477.cif.'
_cod_database_code 7049472

loop_
_symmetry_equiv_pos_as_xyz
'x, y, z'
'-x, -y, -z'

loop_
_atom_site_label
_atom_site_type_symbol
_atom_site_fract_x
_atom_site_fract_y
_atom_site_fract_z
_atom_site_U_iso_or_equiv
_atom_site_adp_type
_atom_site_occupancy
_atom_site_symmetry_multiplicity
_atom_site_calc_flag
_atom_site_refinement_flags
Mg2 Mg 0.5000 0.5000 0.0000 0.01766(19) Uani 1 2 d S
Mg1 Mg 0.18745(6) 0.17476(4) 0.34707(4) 0.01747(14) Uani 1 1 d .
O2 O 0.30564(13) 0.21337(10) 0.49704(9) 0.0276(3) Uani 1 1 d .
N5 N 0.59384(15) 0.62919(11) -0.01362(11) 0.0200(3) Uani 1 1 d .
N1 N 0.02107(15) 0.16329(11) 0.36565(11) 0.0201(3) Uani 1 1 d .
O3 O 0.60905(13) 0.55430(10) 0.15320(9) 0.0280(3) Uani 1 1 d .
N2 N 0.08939(15) 0.04600(11) 0.35863(11) 0.0199(3) Uani 1 1 d .
O1 O 0.06432(13) 0.13650(10) 0.19573(9) 0.0265(3) Uani 1 1 d .
N4 N 0.33855(15) 0.17878(11) 0.30991(11) 0.0195(3) Uani 1 1 d .
N6 N 0.66990(15) 0.51551(11) -0.01583(11) 0.0206(3) Uani 1 1 d .
C15 C 0.36622(17) 0.26732(13) 0.31713(13) 0.0193(4) Uani 1 1 d .
N3 N 0.29777(15) 0.30576(11) 0.34675(11) 0.0199(3) Uani 1 1 d .
C37 C 0.68779(17) 0.60183(13) -0.01440(12) 0.0189(4) Uani 1 1 d .
C9 C 0.22473(18) -0.04072(14) 0.41488(14) 0.0238(4) Uani 1 1 d .
H9A H 0.2606 -0.0016 0.4779 0.029 Uiso 1 1 d R
H9B H 0.2734 -0.0139 0.3845 0.029 Uiso 1 1 d R
C16 C 0.32028(19) 0.40322(13) 0.36409(13) 0.0213(4) Uani 1 1 d .
H16 H 0.4095 0.4346 0.3829 0.026 Uiso 1 1 d R
C1 C 0.00191(17) 0.07746(13) 0.36675(13) 0.0189(4) Uani 1 1 d .
C8 C 0.08977(18) -0.04454(13) 0.36386(13) 0.0204(4) Uani 1 1 d .
H8 H 0.0442 -0.0639 0.3997 0.024 Uiso 1 1 d R
C22 C 0.39716(18) 0.12424(14) 0.27175(13) 0.0213(4) Uani 1 1 d .
H22 H 0.4307 0.1557 0.2347 0.026 Uiso 1 1 d R
C2 C -0.06619(18) 0.20974(14) 0.36879(14) 0.0220(4) Uani 1 1 d .
H2 H -0.1472 0.1643 0.3534 0.026 Uiso 1 1 d R
C3 C -0.0180(2) 0.27423(15) 0.46556(14) 0.0258(4) Uani 1 1 d .
H3A H 0.0673 0.3133 0.4844 0.031 Uiso 1 1 d R
H3B H -0.0162 0.2387 0.5089 0.031 Uiso 1 1 d R
C54 C 0.5695(2) 0.52598(16) 0.21980(14) 0.0292(5) Uani 1 1 d .
H54A H 0.5036 0.4668 0.1915 0.035 Uiso 1 1 d R
H54B H 0.5382 0.5694 0.2448 0.035 Uiso 1 1 d R
C29 C -0.05249(19) 0.06167(15) 0.14737(14) 0.0272(5) Uani 1 1 d .
H29A H -0.1036 0.0621 0.1809 0.033 Uiso 1 1 d R
H29B H -0.0382 0.0040 0.1402 0.033 Uiso 1 1 d R
C7 C -0.0836(2) 0.26280(16) 0.29689(14) 0.0284(5) Uani 1 1 d .
H7A H -0.1237 0.2202 0.2352 0.034 Uiso 1 1 d R
H7B H -0.0019 0.3010 0.3063 0.034 Uiso 1 1 d R
C43 C 0.4663(2) 0.72060(14) -0.07098(14) 0.0255(4) Uani 1 1 d .
H43A H 0.4080 0.6892 -0.0496 0.031 Uiso 1 1 d R
H43B H 0.4402 0.6867 -0.1346 0.031 Uiso 1 1 d R
C38 C 0.59696(19) 0.72182(13) -0.01143(14) 0.0223(4) Uani 1 1 d .
H38 H 0.6535 0.7476 -0.0376 0.027 Uiso 1 1 d R
C17 C 0.2892(2) 0.43696(14) 0.44306(14) 0.0256(5) Uani 1 1 d .
H17A H 0.3418 0.4257 0.4986 0.031 Uiso 1 1 d R
H17B H 0.2027 0.4030 0.4271 0.031 Uiso 1 1 d R
C50 C 0.80627(19) 0.66459(15) -0.01135(15) 0.0274(5) Uani 1 1 d .
H50A H 0.8760 0.6467 0.0208 0.033 Uiso 1 1 d R
H50B H 0.8214 0.7261 0.0204 0.033 Uiso 1 1 d R
H50C H 0.7964 0.6607 -0.0735 0.033 Uiso 1 1 d R
C31 C -0.0059(2) 0.12267(14) 0.03633(14) 0.0279(5) Uani 1 1 d .
H31A H 0.0261 0.0791 0.0125 0.034 Uiso 1 1 d R
H31B H -0.0286 0.1579 -0.0066 0.034 Uiso 1 1 d R
C28 C 0.4650(2) 0.31793(15) 0.29137(15) 0.0279(5) Uani 1 1 d .
H28A H 0.5386 0.3018 0.3168 0.033 Uiso 1 1 d R
H28B H 0.4861 0.3823 0.3157 0.033 Uiso 1 1 d R
H28C H 0.4331 0.3018 0.2251 0.033 Uiso 1 1 d R
C27 C 0.29964(19) 0.03233(14) 0.20895(14) 0.0241(4) Uani 1 1 d .
H27A H 0.2357 0.0413 0.1575 0.029 Uiso 1 1 d R
H27B H 0.2596 0.0040 0.2437 0.029 Uiso 1 1 d R
C44 C 0.75816(19) 0.47085(14) -0.02219(15) 0.0251(4) Uani 1 1 d .
H44 H 0.8137 0.5076 -0.0433 0.030 Uiso 1 1 d R
C18 C 0.3082(2) 0.53835(15) 0.46301(16) 0.0324(5) Uani 1 1 d .
H18A H 0.2825 0.5561 0.5111 0.039 Uiso 1 1 d R
H18B H 0.3964 0.5729 0.4857 0.039 Uiso 1 1 d R
C26 C 0.3557(2) -0.03134(15) 0.17113(15) 0.0299(5) Uani 1 1 d .
H26A H 0.2910 -0.0901 0.1347 0.036 Uiso 1 1 d R
H26B H 0.3878 -0.0064 0.1308 0.036 Uiso 1 1 d R
C14 C -0.1105(2) 0.02057(15) 0.37577(16) 0.0299(5) Uani 1 1 d .
H14A H -0.1088 0.0479 0.4338 0.036 Uiso 1 1 d R
H14B H -0.1081 -0.0398 0.3732 0.036 Uiso 1 1 d R
H14C H -0.1860 0.0176 0.3258 0.036 Uiso 1 1 d R
C21 C 0.2444(2) 0.42659(14) 0.27797(14) 0.0283(5) Uani 1 1 d .
H21A H 0.1563 0.3923 0.2561 0.034 Uiso 1 1 d R
H21B H 0.2688 0.4083 0.2292 0.034 Uiso 1 1 d R
C23 C 0.50489(19) 0.11115(16) 0.34878(15) 0.0281(5) Uani 1 1 d .
H23A H 0.5698 0.1699 0.3852 0.034 Uiso 1 1 d R
H23B H 0.4738 0.0860 0.3895 0.034 Uiso 1 1 d R
C32 C 0.0872(2) 0.18354(15) 0.13197(14) 0.0297(5) Uani 1 1 d .
H32A H 0.1721 0.1937 0.1389 0.036 Uiso 1 1 d R
H32B H 0.0755 0.2420 0.1430 0.036 Uiso 1 1 d R
C13 C 0.0258(2) -0.11432(14) 0.26811(15) 0.0274(5) Uani 1 1 d .
H13A H -0.0619 -0.1201 0.2392 0.033 Uiso 1 1 d R
H13B H 0.0642 -0.0926 0.2296 0.033 Uiso 1 1 d R
C51 C 0.73528(19) 0.61671(15) 0.20585(14) 0.0279(5) Uani 1 1 d .
H51A H 0.7360 0.6771 0.2304 0.033 Uiso 1 1 d R
H51B H 0.7802 0.6204 0.1677 0.033 Uiso 1 1 d R
C52 C 0.7941(2) 0.57798(17) 0.28376(15) 0.0331(5) Uani 1 1 d .
H52A H 0.8390 0.5407 0.2675 0.040 Uiso 1 1 d R
H52B H 0.8516 0.6264 0.3404 0.040 Uiso 1 1 d R
C4 C -0.0979(2) 0.33347(17) 0.47060(16) 0.0338(5) Uani 1 1 d .
H4A H -0.1809 0.2953 0.4586 0.041 Uiso 1 1 d R
H4B H -0.0600 0.3755 0.5324 0.041 Uiso 1 1 d R
C49 C 0.6864(2) 0.37751(16) -0.09333(16) 0.0316(5) Uani 1 1 d .
H49A H 0.6229 0.3439 -0.0775 0.038 Uiso 1 1 d R
H49B H 0.6441 0.3850 -0.1539 0.038 Uiso 1 1 d R
C30 C -0.1163(2) 0.07606(16) 0.05399(15) 0.0317(5) Uani 1 1 d .
H30A H -0.1663 0.1144 0.0562 0.038 Uiso 1 1 d R
H30B H -0.1693 0.0185 0.0067 0.038 Uiso 1 1 d R
C36 C 0.4388(2) 0.25544(18) 0.54132(16) 0.0361(6) Uani 1 1 d .
H36A H 0.4625 0.3210 0.5640 0.043 Uiso 1 1 d R
H36B H 0.4745 0.2418 0.4986 0.043 Uiso 1 1 d R
C33 C 0.2658(2) 0.20005(17) 0.56763(14) 0.0298(5) Uani 1 1 d .
H33A H 0.1941 0.1445 0.5442 0.036 Uiso 1 1 d R
H33B H 0.2423 0.2508 0.5884 0.036 Uiso 1 1 d R
C34 C 0.3758(2) 0.19417(18) 0.64665(16) 0.0356(5) Uani 1 1 d .
H34A H 0.3957 0.2373 0.7045 0.043 Uiso 1 1 d R
H34B H 0.3576 0.1333 0.6536 0.043 Uiso 1 1 d R
C20 C 0.2630(2) 0.52784(15) 0.29709(16) 0.0343(5) Uani 1 1 d .
H20A H 0.3491 0.5620 0.3119 0.041 Uiso 1 1 d R
H20B H 0.2088 0.5386 0.2419 0.041 Uiso 1 1 d R
C6 C -0.1623(2) 0.32259(18) 0.30319(16) 0.0376(6) Uani 1 1 d .
H6A H -0.1662 0.3575 0.2592 0.045 Uiso 1 1 d R
H6B H -0.2471 0.2841 0.2868 0.045 Uiso 1 1 d R
C19 C 0.2332(3) 0.56081(16) 0.37679(17) 0.0383(6) Uani 1 1 d .
H19A H 0.2521 0.6262 0.3906 0.046 Uiso 1 1 d R
H19B H 0.1444 0.5324 0.3587 0.046 Uiso 1 1 d R
C25 C 0.4608(2) -0.04386(16) 0.24930(16) 0.0344(5) Uani 1 1 d .
H25A H 0.4978 -0.0820 0.2236 0.041 Uiso 1 1 d R
H25B H 0.4271 -0.0742 0.2862 0.041 Uiso 1 1 d R
C45 C 0.8382(2) 0.46278(17) 0.07208(17) 0.0343(5) Uani 1 1 d .
H45A H 0.8911 0.5233 0.1137 0.041 Uiso 1 1 d R
H45B H 0.7835 0.4351 0.0980 0.041 Uiso 1 1 d R
C24 C 0.5610(2) 0.04772(17) 0.31061(16) 0.0362(6) Uani 1 1 d .
H24A H 0.6254 0.0386 0.3616 0.043 Uiso 1 1 d R
H24B H 0.5999 0.0756 0.2750 0.043 Uiso 1 1 d R
C5 C -0.1078(2) 0.38672(17) 0.39992(17) 0.0376(6) Uani 1 1 d .
H5A H -0.1609 0.4224 0.4023 0.045 Uiso 1 1 d R
H5B H -0.0254 0.4283 0.4148 0.045 Uiso 1 1 d R
C10 C 0.2351(2) -0.13424(16) 0.41755(16) 0.0328(5) Uani 1 1 d .
H10A H 0.3228 -0.1286 0.4460 0.039 Uiso 1 1 d R
H10B H 0.1965 -0.1577 0.4553 0.039 Uiso 1 1 d R
C39 C 0.6444(2) 0.78214(15) 0.08714(15) 0.0308(5) Uani 1 1 d .
H39A H 0.7306 0.7872 0.1228 0.037 Uiso 1 1 d R
H39B H 0.5948 0.7536 0.1161 0.037 Uiso 1 1 d R
C11 C 0.1711(2) -0.20093(16) 0.32104(17) 0.0397(6) Uani 1 1 d .
H11A H 0.1751 -0.2605 0.3252 0.048 Uiso 1 1 d R
H11B H 0.2150 -0.1807 0.2851 0.048 Uiso 1 1 d R
C40 C 0.6387(3) 0.87746(16) 0.08993(19) 0.0430(6) Uani 1 1 d .
H40A H 0.6963 0.9090 0.0681 0.052 Uiso 1 1 d R
H40B H 0.6646 0.9117 0.1534 0.052 Uiso 1 1 d R
C12 C 0.0347(2) -0.20775(15) 0.27279(18) 0.0379(6) Uani 1 1 d .
H12A H -0.0034 -0.2489 0.2105 0.046 Uiso 1 1 d R
H12B H -0.0107 -0.2325 0.3061 0.046 Uiso 1 1 d R
C41 C 0.5074(3) 0.87369(16) 0.03044(18) 0.0410(6) Uani 1 1 d .
H41A H 0.4514 0.8484 0.0563 0.049 Uiso 1 1 d R
H41B H 0.5078 0.9350 0.0307 0.049 Uiso 1 1 d R
C42 C 0.4604(3) 0.81603(16) -0.06827(16) 0.0365(6) Uani 1 1 d .
H42A H 0.5106 0.8451 -0.0966 0.044 Uiso 1 1 d R
H42B H 0.3744 0.8115 -0.1037 0.044 Uiso 1 1 d R
C35 C 0.4827(2) 0.2163(2) 0.61929(19) 0.0460(7) Uani 1 1 d .
H35A H 0.5579 0.2602 0.6708 0.055 Uiso 1 1 d R
H35B H 0.5004 0.1620 0.5999 0.055 Uiso 1 1 d R
C47 C 0.8447(3) 0.31344(19) -0.0046(2) 0.0498(7) Uani 1 1 d .
H47A H 0.7880 0.2780 0.0156 0.060 Uiso 1 1 d R
H47B H 0.9009 0.2812 -0.0094 0.060 Uiso 1 1 d R
C46 C 0.9207(2) 0.40651(19) 0.0665(2) 0.0502(7) Uani 1 1 d .
H46A H 0.9628 0.3984 0.1268 0.060 Uiso 1 1 d R
H46B H 0.9844 0.4390 0.0502 0.060 Uiso 1 1 d R
C53 C 0.6835(2) 0.5215(2) 0.29475(18) 0.0436(7) Uani 1 1 d .
H53A H 0.6815 0.4590 0.2875 0.052 Uiso 1 1 d R
H53B H 0.6885 0.5460 0.3554 0.052 Uiso 1 1 d R
C48 C 0.7707(3) 0.32263(18) -0.0986(2) 0.0468(7) Uani 1 1 d .
H48A H 0.8277 0.3521 -0.1219 0.056 Uiso 1 1 d R
H48B H 0.7195 0.2624 -0.1415 0.056 Uiso 1 1 d R

loop_
_atom_site_aniso_label
_atom_site_aniso_U_11
_atom_site_aniso_U_22
_atom_site_aniso_U_33
_atom_site_aniso_U_23
_atom_site_aniso_U_13
_atom_site_aniso_U_12
Mg2 0.0151(4) 0.0191(5) 0.0205(5) 0.0078(4) 0.0091(4) 0.0051(4)
Mg1 0.0166(3) 0.0180(3) 0.0190(3) 0.0066(3) 0.0088(3) 0.0054(3)
O2 0.0195(7) 0.0364(9) 0.0190(7) 0.0110(6) 0.0050(6) 0.0002(6)
N5 0.0190(8) 0.0188(8) 0.0229(9) 0.0085(7) 0.0096(7) 0.0053(7)
N1 0.0173(8) 0.0221(9) 0.0221(8) 0.0064(7) 0.0092(7) 0.0079(7)
O3 0.0200(7) 0.0371(9) 0.0195(7) 0.0122(6) 0.0057(6) -0.0003(6)
N2 0.0170(8) 0.0199(8) 0.0229(9) 0.0079(7) 0.0093(7) 0.0046(7)
O1 0.0228(7) 0.0302(8) 0.0182(7) 0.0092(6) 0.0050(6) 0.0003(6)
N4 0.0202(8) 0.0207(8) 0.0207(8) 0.0070(7) 0.0113(7) 0.0073(7)
N6 0.0172(8) 0.0235(9) 0.0244(9) 0.0097(7) 0.0113(7) 0.0069(7)
C15 0.0173(9) 0.0238(10) 0.0145(9) 0.0060(8) 0.0062(8) 0.0043(8)
N3 0.0209(8) 0.0185(8) 0.0213(8) 0.0073(7) 0.0108(7) 0.0052(7)
C37 0.0168(9) 0.0236(10) 0.0144(9) 0.0062(8) 0.0071(8) 0.0031(8)
C9 0.0213(10) 0.0245(11) 0.0222(10) 0.0082(8) 0.0057(8) 0.0072(8)
C16 0.0232(10) 0.0183(10) 0.0212(10) 0.0067(8) 0.0099(8) 0.0043(8)
C1 0.0159(9) 0.0243(10) 0.0157(9) 0.0072(8) 0.0065(8) 0.0054(8)
C8 0.0192(9) 0.0194(10) 0.0227(10) 0.0091(8) 0.0092(8) 0.0047(8)
C22 0.0216(10) 0.0255(11) 0.0219(10) 0.0090(8) 0.0132(8) 0.0093(8)
C2 0.0172(9) 0.0246(10) 0.0247(10) 0.0063(8) 0.0092(8) 0.0085(8)
C3 0.0273(11) 0.0336(12) 0.0226(10) 0.0102(9) 0.0132(9) 0.0148(9)
C54 0.0261(11) 0.0417(13) 0.0225(11) 0.0148(10) 0.0126(9) 0.0090(10)
C29 0.0238(10) 0.0263(11) 0.0207(10) 0.0056(8) 0.0043(9) 0.0007(9)
C7 0.0329(12) 0.0348(12) 0.0212(10) 0.0083(9) 0.0104(9) 0.0197(10)
C43 0.0309(11) 0.0285(11) 0.0210(10) 0.0097(9) 0.0123(9) 0.0133(9)
C38 0.0235(10) 0.0200(10) 0.0253(10) 0.0089(8) 0.0138(9) 0.0040(8)
C17 0.0336(12) 0.0227(11) 0.0236(11) 0.0086(8) 0.0154(9) 0.0088(9)
C50 0.0219(10) 0.0287(11) 0.0316(12) 0.0086(9) 0.0153(9) 0.0032(9)
C31 0.0384(12) 0.0243(11) 0.0206(10) 0.0089(9) 0.0110(9) 0.0112(10)
C28 0.0309(11) 0.0257(11) 0.0305(11) 0.0079(9) 0.0194(10) 0.0059(9)
C27 0.0220(10) 0.0283(11) 0.0199(10) 0.0061(8) 0.0052(8) 0.0117(9)
C44 0.0222(10) 0.0284(11) 0.0359(12) 0.0165(9) 0.0192(9) 0.0119(9)
C18 0.0472(14) 0.0246(11) 0.0311(12) 0.0075(9) 0.0222(11) 0.0137(10)
C26 0.0366(12) 0.0295(12) 0.0240(11) 0.0065(9) 0.0099(10) 0.0182(10)
C14 0.0236(11) 0.0310(12) 0.0406(13) 0.0149(10) 0.0189(10) 0.0078(9)
C21 0.0372(12) 0.0226(11) 0.0210(10) 0.0079(8) 0.0100(9) 0.0067(9)
C23 0.0190(10) 0.0341(12) 0.0268(11) 0.0042(9) 0.0065(9) 0.0104(9)
C32 0.0338(12) 0.0294(12) 0.0218(11) 0.0114(9) 0.0098(9) 0.0053(10)
C13 0.0223(10) 0.0215(11) 0.0299(11) 0.0070(9) 0.0046(9) 0.0043(8)
C51 0.0232(10) 0.0295(11) 0.0205(10) 0.0071(9) 0.0050(9) -0.0005(9)
C52 0.0266(11) 0.0412(13) 0.0260(11) 0.0135(10) 0.0067(9) 0.0073(10)
C4 0.0375(13) 0.0411(14) 0.0302(12) 0.0078(10) 0.0176(10) 0.0224(11)
C49 0.0374(12) 0.0316(12) 0.0330(12) 0.0110(10) 0.0196(10) 0.0157(10)
C30 0.0291(11) 0.0336(12) 0.0204(11) 0.0073(9) 0.0025(9) 0.0047(10)
C36 0.0203(11) 0.0488(15) 0.0276(12) 0.0129(11) 0.0050(9) 0.0002(10)
C33 0.0281(11) 0.0421(13) 0.0218(11) 0.0113(10) 0.0118(9) 0.0132(10)
C34 0.0348(13) 0.0495(15) 0.0266(12) 0.0199(11) 0.0117(10) 0.0179(11)
C20 0.0488(14) 0.0252(11) 0.0282(12) 0.0144(9) 0.0132(11) 0.0127(10)
C6 0.0446(14) 0.0480(15) 0.0303(12) 0.0163(11) 0.0146(11) 0.0315(12)
C19 0.0523(15) 0.0270(12) 0.0421(14) 0.0139(11) 0.0205(12) 0.0214(11)
C25 0.0408(13) 0.0397(14) 0.0296(12) 0.0113(10) 0.0147(11) 0.0251(11)
C45 0.0212(11) 0.0355(13) 0.0419(14) 0.0129(11) 0.0080(10) 0.0104(10)
C24 0.0267(11) 0.0503(15) 0.0335(13) 0.0111(11) 0.0093(10) 0.0226(11)
C5 0.0445(14) 0.0393(14) 0.0373(13) 0.0111(11) 0.0177(12) 0.0280(12)
C10 0.0326(12) 0.0341(13) 0.0347(13) 0.0173(10) 0.0114(10) 0.0168(10)
C39 0.0292(11) 0.0239(11) 0.0292(12) 0.0032(9) 0.0075(10) 0.0038(9)
C11 0.0488(15) 0.0271(12) 0.0434(14) 0.0102(11) 0.0146(12) 0.0218(11)
C40 0.0500(15) 0.0225(12) 0.0443(15) -0.0009(10) 0.0183(13) 0.0034(11)
C12 0.0403(14) 0.0194(11) 0.0400(14) 0.0034(10) 0.0084(11) 0.0050(10)
C41 0.0602(17) 0.0247(12) 0.0463(15) 0.0109(11) 0.0268(13) 0.0216(12)
C42 0.0521(15) 0.0371(13) 0.0363(13) 0.0197(11) 0.0239(12) 0.0278(12)
C35 0.0303(13) 0.0626(18) 0.0470(15) 0.0318(14) 0.0125(12) 0.0154(12)
C47 0.0446(15) 0.0436(16) 0.084(2) 0.0335(15) 0.0358(16) 0.0297(13)
C46 0.0281(13) 0.0536(17) 0.075(2) 0.0325(15) 0.0172(13) 0.0234(12)
C53 0.0331(13) 0.0582(17) 0.0354(13) 0.0287(13) 0.0096(11) 0.0073(12)
C48 0.0620(18) 0.0369(14) 0.0669(19) 0.0189(13) 0.0452(16) 0.0288(13)

loop_
_atom_type_symbol
_atom_type_description
_atom_type_scat_dispersion_real
_atom_type_scat_dispersion_imag
_atom_type_scat_source
C C 0.0033 0.0016 'International Tables Vol C Tables 4.2.6.8 and 6.1.1.4'
H H 0.0000 0.0000 'International Tables Vol C Tables 4.2.6.8 and 6.1.1.4'
Mg Mg 0.0486 0.0363 'International Tables Vol C Tables 4.2.6.8 and 6.1.1.4'
N N 0.0061 0.0033 'International Tables Vol C Tables 4.2.6.8 and 6.1.1.4'
O O 0.0106 0.0060 'International Tables Vol C Tables 4.2.6.8 and 6.1.1.4'

loop_
_exptl_crystal_face_index_h
_exptl_crystal_face_index_k
_exptl_crystal_face_index_l
_exptl_crystal_face_perp_dist
1 -1 0 0.087
-1 1 0 0.035
1 1 -1 0.098
-1 -1 1 0.212
0 0 1 0.122
0 0 -1 0.071
-1 0 1 0.169
-1 0 -1 0.131
0 -1 0 0.194

loop_
_geom_angle_atom_site_label_1
_geom_angle_atom_site_label_2
_geom_angle_atom_site_label_3
_geom_angle
_geom_angle_site_symmetry_1
_geom_angle_site_symmetry_3
N6 Mg2 N6 180.00(8) . 2_665
N6 Mg2 N5 117.91(6) . 2_665
N6 Mg2 N5 62.09(6) 2_665 2_665
N6 Mg2 N5 62.09(6) . .
N6 Mg2 N5 117.91(6) 2_665 .
N5 Mg2 N5 180.0 2_665 .
N6 Mg2 O3 90.58(6) . .
N6 Mg2 O3 89.42(6) 2_665 .
N5 Mg2 O3 90.37(6) 2_665 .
N5 Mg2 O3 89.63(6) . .
N6 Mg2 O3 89.42(6) . 2_665
N6 Mg2 O3 90.58(6) 2_665 2_665
N5 Mg2 O3 89.63(6) 2_665 2_665
N5 Mg2 O3 90.37(6) . 2_665
O3 Mg2 O3 180.0 . 2_665
N6 Mg2 C37 148.98(6) . 2_665
N6 Mg2 C37 31.03(6) 2_665 2_665
N5 Mg2 C37 31.18(6) 2_665 2_665
N5 Mg2 C37 148.82(6) . 2_665
O3 Mg2 C37 91.84(5) . 2_665
O3 Mg2 C37 88.16(5) 2_665 2_665
N6 Mg2 C37 31.02(6) . .
N6 Mg2 C37 148.98(6) 2_665 .
N5 Mg2 C37 148.82(6) 2_665 .
N5 Mg2 C37 31.18(6) . .
O3 Mg2 C37 88.16(5) . .
O3 Mg2 C37 91.84(5) 2_665 .
C37 Mg2 C37 180.0 2_665 .
N1 Mg1 N4 172.65(7) . .
N1 Mg1 N2 62.26(6) . .
N4 Mg1 N2 116.93(7) . .
N1 Mg1 N3 119.15(7) . .
N4 Mg1 N3 62.32(6) . .
N2 Mg1 N3 175.29(7) . .
N1 Mg1 O2 92.64(6) . .
N4 Mg1 O2 94.63(6) . .
N2 Mg1 O2 87.57(6) . .
N3 Mg1 O2 87.86(6) . .
N1 Mg1 O1 86.14(6) . .
N4 Mg1 O1 86.61(6) . .
N2 Mg1 O1 92.22(6) . .
N3 Mg1 O1 92.36(6) . .
O2 Mg1 O1 178.70(7) . .
N1 Mg1 C1 31.09(6) . .
N4 Mg1 C1 147.49(7) . .
N2 Mg1 C1 31.17(6) . .
N3 Mg1 C1 150.09(7) . .
O2 Mg1 C1 90.56(6) . .
O1 Mg1 C1 88.60(6) . .
N1 Mg1 C15 149.41(7) . .
N4 Mg1 C15 31.23(6) . .
N2 Mg1 C15 148.10(7) . .
N3 Mg1 C15 31.14(6) . .
O2 Mg1 C15 92.68(6) . .
O1 Mg1 C15 88.17(6) . .
C1 Mg1 C15 176.64(7) . .
C36 O2 C33 107.37(15) . .
C36 O2 Mg1 125.31(12) . .
C33 O2 Mg1 127.31(12) . .
C37 N5 C38 121.96(16) . .
C37 N5 Mg2 91.09(12) . .
C38 N5 Mg2 146.40(13) . .
C1 N1 C2 123.13(16) . .
C1 N1 Mg1 92.66(12) . .
C2 N1 Mg1 143.95(13) . .
C54 O3 C51 105.66(15) . .
C54 O3 Mg2 125.68(12) . .
C51 O3 Mg2 128.41(12) . .
C1 N2 C8 122.57(16) . .
C1 N2 Mg1 91.09(12) . .
C8 N2 Mg1 146.27(13) . .
C29 O1 C32 109.63(15) . .
C29 O1 Mg1 124.63(11) . .
C32 O1 Mg1 125.73(12) . .
C15 N4 C22 121.59(16) . .
C15 N4 Mg1 92.47(12) . .
C22 N4 Mg1 144.95(13) . .
C37 N6 C44 122.68(16) . .
C37 N6 Mg2 92.36(12) . .
C44 N6 Mg2 144.88(13) . .
N3 C15 N4 114.13(17) . .
N3 C15 C28 123.60(18) . .
N4 C15 C28 122.26(18) . .
N3 C15 Mg1 57.94(10) . .
N4 C15 Mg1 56.30(10) . .
C28 C15 Mg1 175.43(14) . .
C15 N3 C16 121.63(16) . .
C15 N3 Mg1 90.93(12) . .
C16 N3 Mg1 147.45(13) . .
N6 C37 N5 114.06(17) . .
N6 C37 C50 123.01(18) . .
N5 C37 C50 122.92(18) . .
N6 C37 Mg2 56.62(10) . .
N5 C37 Mg2 57.72(10) . .
C50 C37 Mg2 173.67(14) . .
C10 C9 C8 112.99(17) . .
C10 C9 H9A 109.0 . .
C8 C9 H9A 109.1 . .
C10 C9 H9B 108.9 . .
C8 C9 H9B 108.9 . .
H9A C9 H9B 107.8 . .
N3 C16 C17 109.62(16) . .
N3 C16 C21 112.26(16) . .
C17 C16 C21 109.93(17) . .
N3 C16 H16 108.3 . .
C17 C16 H16 108.3 . .
C21 C16 H16 108.3 . .
N1 C1 N2 113.98(17) . .
N1 C1 C14 122.71(18) . .
N2 C1 C14 123.31(18) . .
N1 C1 Mg1 56.25(10) . .
N2 C1 Mg1 57.74(10) . .
C14 C1 Mg1 178.19(15) . .
N2 C8 C9 109.29(15) . .
N2 C8 C13 112.19(16) . .
C9 C8 C13 110.34(17) . .
N2 C8 H8 108.3 . .
C9 C8 H8 108.3 . .
C13 C8 H8 108.3 . .
N4 C22 C27 109.52(16) . .
N4 C22 C23 111.19(16) . .
C27 C22 C23 110.12(17) . .
N4 C22 H22 108.6 . .
C27 C22 H22 108.6 . .
C23 C22 H22 108.7 . .
N1 C2 C3 110.53(16) . .
N1 C2 C7 109.16(16) . .
C3 C2 C7 110.30(17) . .
N1 C2 H2 108.9 . .
C3 C2 H2 109.0 . .
C7 C2 H2 108.9 . .
C2 C3 C4 113.07(17) . .
C2 C3 H3A 108.8 . .
C4 C3 H3A 109.1 . .
C2 C3 H3B 109.0 . .
C4 C3 H3B 109.0 . .
H3A C3 H3B 107.7 . .
O3 C54 C53 105.79(17) . .
O3 C54 H54A 110.5 . .
C53 C54 H54A 110.6 . .
O3 C54 H54B 110.6 . .
C53 C54 H54B 110.6 . .
H54A C54 H54B 108.7 . .
O1 C29 C30 105.47(16) . .
O1 C29 H29A 110.5 . .
C30 C29 H29A 110.4 . .
O1 C29 H29B 110.8 . .
C30 C29 H29B 110.8 . .
H29A C29 H29B 108.8 . .
C6 C7 C2 112.56(18) . .
C6 C7 H7A 109.2 . .
C2 C7 H7A 109.2 . .
C6 C7 H7B 109.0 . .
C2 C7 H7B 108.9 . .
H7A C7 H7B 107.8 . .
C38 C43 C42 112.70(18) . .
C38 C43 H43A 108.9 . .
C42 C43 H43A 109.3 . .
C38 C43 H43B 109.1 . .
C42 C43 H43B 108.9 . .
H43A C43 H43B 107.8 . .
N5 C38 C43 109.54(16) . .
N5 C38 C39 111.93(17) . .
C43 C38 C39 109.80(18) . .
N5 C38 H38 108.5 . .
C43 C38 H38 108.5 . .
C39 C38 H38 108.5 . .
C16 C17 C18 112.02(17) . .
C16 C17 H17A 109.4 . .
C18 C17 H17A 109.2 . .
C16 C17 H17B 109.0 . .
C18 C17 H17B 109.2 . .
H17A C17 H17B 107.9 . .
C37 C50 H50A 109.6 . .
C37 C50 H50B 109.5 . .
H50A C50 H50B 109.5 . .
C37 C50 H50C 109.3 . .
H50A C50 H50C 109.5 . .
H50B C50 H50C 109.5 . .
C32 C31 C30 101.64(17) . .
C32 C31 H31A 111.6 . .
C30 C31 H31A 111.6 . .
C32 C31 H31B 111.3 . .
C30 C31 H31B 111.2 . .
H31A C31 H31B 109.3 . .
C15 C28 H28A 109.6 . .
C15 C28 H28B 109.5 . .
H28A C28 H28B 109.5 . .
C15 C28 H28C 109.3 . .
H28A C28 H28C 109.5 . .
H28B C28 H28C 109.5 . .
C22 C27 C26 112.66(17) . .
C22 C27 H27A 109.3 . .
C26 C27 H27A 109.1 . .
C22 C27 H27B 108.8 . .
C26 C27 H27B 109.1 . .
H27A C27 H27B 107.8 . .
N6 C44 C49 109.30(17) . .
N6 C44 C45 111.12(18) . .
C49 C44 C45 110.85(18) . .
N6 C44 H44 108.5 . .
C49 C44 H44 108.5 . .
C45 C44 H44 108.5 . .
C19 C18 C17 111.43(19) . .
C19 C18 H18A 109.4 . .
C17 C18 H18A 109.3 . .
C19 C18 H18B 109.3 . .
C17 C18 H18B 109.4 . .
H18A C18 H18B 108.0 . .
C25 C26 C27 110.97(18) . .
C25 C26 H26A 109.3 . .
C27 C26 H26A 109.5 . .
C25 C26 H26B 109.5 . .
C27 C26 H26B 109.4 . .
H26A C26 H26B 108.0 . .
C1 C14 H14A 109.5 . .
C1 C14 H14B 109.5 . .
H14A C14 H14B 109.5 . .
C1 C14 H14C 109.4 . .
H14A C14 H14C 109.5 . .
H14B C14 H14C 109.5 . .
C20 C21 C16 112.36(17) . .
C20 C21 H21A 109.1 . .
C16 C21 H21A 108.9 . .
C20 C21 H21B 109.2 . .
C16 C21 H21B 109.3 . .
H21A C21 H21B 107.8 . .
C24 C23 C22 112.21(18) . .
C24 C23 H23A 109.3 . .
C22 C23 H23A 109.3 . .
C24 C23 H23B 109.1 . .
C22 C23 H23B 108.9 . .
H23A C23 H23B 107.9 . .
O1 C32 C31 106.09(16) . .
O1 C32 H32A 110.5 . .
C31 C32 H32A 110.3 . .
O1 C32 H32B 110.6 . .
C31 C32 H32B 110.6 . .
H32A C32 H32B 108.7 . .
C12 C13 C8 112.34(18) . .
C12 C13 H13A 108.9 . .
C8 C13 H13A 109.2 . .
C12 C13 H13B 109.3 . .
C8 C13 H13B 109.1 . .
H13A C13 H13B 107.8 . .
O3 C51 C52 105.14(16) . .
O3 C51 H51A 110.7 . .
C52 C51 H51A 110.8 . .
O3 C51 H51B 110.8 . .
C52 C51 H51B 110.7 . .
H51A C51 H51B 108.8 . .
C53 C52 C51 103.91(18) . .
C53 C52 H52A 111.2 . .
C51 C52 H52A 111.0 . .
C53 C52 H52B 110.9 . .
C51 C52 H52B 110.9 . .
H52A C52 H52B 109.0 . .
C5 C4 C3 110.34(18) . .
C5 C4 H4A 109.7 . .
C3 C4 H4A 109.7 . .
C5 C4 H4B 109.5 . .
C3 C4 H4B 109.4 . .
H4A C4 H4B 108.1 . .
C44 C49 C48 112.8(2) . .
C44 C49 H49A 108.9 . .
C48 C49 H49A 109.2 . .
C44 C49 H49B 109.2 . .
C48 C49 H49B 108.9 . .
H49A C49 H49B 107.8 . .
C29 C30 C31 102.41(17) . .
C29 C30 H30A 111.4 . .
C31 C30 H30A 111.4 . .
C29 C30 H30B 111.2 . .
C31 C30 H30B 111.1 . .
H30A C30 H30B 109.1 . .
O2 C36 C35 105.32(18) . .
O2 C36 H36A 110.7 . .
C35 C36 H36A 110.8 . .
O2 C36 H36B 110.8 . .
C35 C36 H36B 110.5 . .
H36A C36 H36B 108.8 . .
O2 C33 C34 106.61(17) . .
O2 C33 H33A 110.4 . .
C34 C33 H33A 110.6 . .
O2 C33 H33B 110.3 . .
C34 C33 H33B 110.2 . .
H33A C33 H33B 108.6 . .
C35 C34 C33 104.83(18) . .
C35 C34 H34A 111.1 . .
C33 C34 H34A 111.0 . .
C35 C34 H34B 110.5 . .
C33 C34 H34B 110.6 . .
H34A C34 H34B 108.9 . .
C19 C20 C21 111.08(19) . .
C19 C20 H20A 109.5 . .
C21 C20 H20A 109.5 . .
C19 C20 H20B 109.3 . .
C21 C20 H20B 109.3 . .
H20A C20 H20B 108.0 . .
C5 C6 C7 111.25(19) . .
C5 C6 H6A 109.6 . .
C7 C6 H6A 109.4 . .
C5 C6 H6B 109.3 . .
C7 C6 H6B 109.2 . .
H6A C6 H6B 108.0 . .
C20 C19 C18 111.4(2) . .
C20 C19 H19A 109.3 . .
C18 C19 H19A 109.3 . .
C20 C19 H19B 109.4 . .
C18 C19 H19B 109.3 . .
H19A C19 H19B 108.0 . .
C26 C25 C24 110.63(19) . .
C26 C25 H25A 109.5 . .
C24 C25 H25A 109.5 . .
C26 C25 H25B 109.6 . .
C24 C25 H25B 109.5 . .
H25A C25 H25B 108.1 . .
C46 C45 C44 112.8(2) . .
C46 C45 H45A 108.8 . .
C44 C45 H45A 109.1 . .
C46 C45 H45B 109.2 . .
C44 C45 H45B 109.0 . .
H45A C45 H45B 107.8 . .
C25 C24 C23 110.90(19) . .
C25 C24 H24A 109.4 . .
C23 C24 H24A 109.4 . .
C25 C24 H24B 109.5 . .
C23 C24 H24B 109.4 . .
H24A C24 H24B 108.1 . .
C6 C5 C4 110.5(2) . .
C6 C5 H5A 109.4 . .
C4 C5 H5A 109.5 . .
C6 C5 H5B 109.5 . .
C4 C5 H5B 109.7 . .
H5A C5 H5B 108.1 . .
C11 C10 C9 111.42(18) . .
C11 C10 H10A 109.4 . .
C9 C10 H10A 109.5 . .
C11 C10 H10B 109.2 . .
C9 C10 H10B 109.2 . .
H10A C10 H10B 108.0 . .
C40 C39 C38 112.52(19) . .
C40 C39 H39A 108.8 . .
C38 C39 H39A 109.1 . .
C40 C39 H39B 109.4 . .
C38 C39 H39B 109.1 . .
H39A C39 H39B 107.8 . .
C10 C11 C12 110.7(2) . .
C10 C11 H11A 109.6 . .
C12 C11 H11A 109.5 . .
C10 C11 H11B 109.3 . .
C12 C11 H11B 109.7 . .
H11A C11 H11B 108.1 . .
C41 C40 C39 111.23(19) . .
C41 C40 H40A 109.4 . .
C39 C40 H40A 109.6 . .
C41 C40 H40B 109.3 . .
C39 C40 H40B 109.3 . .
H40A C40 H40B 108.0 . .
C11 C12 C13 110.57(19) . .
C11 C12 H12A 109.3 . .
C13 C12 H12A 109.4 . .
C11 C12 H12B 109.7 . .
C13 C12 H12B 109.7 . .
H12A C12 H12B 108.1 . .
C42 C41 C40 111.0(2) . .
C42 C41 H41A 109.5 . .
C40 C41 H41A 109.5 . .
C42 C41 H41B 109.5 . .
C40 C41 H41B 109.3 . .
H41A C41 H41B 108.0 . .
C41 C42 C43 111.01(19) . .
C41 C42 H42A 109.6 . .
C43 C42 H42A 109.7 . .
C41 C42 H42B 109.2 . .
C43 C42 H42B 109.3 . .
H42A C42 H42B 108.1 . .
C36 C35 C34 104.7(2) . .
C36 C35 H35A 110.8 . .
C34 C35 H35A 110.5 . .
C36 C35 H35B 110.9 . .
C34 C35 H35B 111.1 . .
H35A C35 H35B 108.8 . .
C48 C47 C46 111.0(2) . .
C48 C47 H47A 109.6 . .
C46 C47 H47A 109.5 . .
C48 C47 H47B 109.3 . .
C46 C47 H47B 109.4 . .
H47A C47 H47B 108.0 . .
C47 C46 C45 111.7(2) . .
C47 C46 H46A 109.1 . .
C45 C46 H46A 109.3 . .
C47 C46 H46B 109.4 . .
C45 C46 H46B 109.4 . .
H46A C46 H46B 107.9 . .
C54 C53 C52 105.65(18) . .
C54 C53 H53A 110.6 . .
C52 C53 H53A 110.4 . .
C54 C53 H53B 110.7 . .
C52 C53 H53B 110.7 . .
H53A C53 H53B 108.8 . .
C47 C48 C49 111.2(2) . .
C47 C48 H48A 109.6 . .
C49 C48 H48A 109.6 . .
C47 C48 H48B 109.2 . .
C49 C48 H48B 109.2 . .
H48A C48 H48B 108.0 . .

loop_
_geom_bond_atom_site_label_1
_geom_bond_atom_site_label_2
_geom_bond_distance
_geom_bond_site_symmetry_2
Mg2 N6 2.1474(16) .
Mg2 N6 2.1474(16) 2_665
Mg2 N5 2.1729(16) 2_665
Mg2 N5 2.1730(16) .
Mg2 O3 2.2248(14) .
Mg2 O3 2.2248(14) 2_665
Mg2 C37 2.5696(18) 2_665
Mg2 C37 2.5696(18) .
Mg1 N1 2.1353(17) .
Mg1 N4 2.1380(17) .
Mg1 N2 2.1696(17) .
Mg1 N3 2.1761(17) .
Mg1 O2 2.1992(15) .
Mg1 O1 2.2290(15) .
Mg1 C1 2.5652(19) .
Mg1 C15 2.567(2) .
O2 C36 1.428(2) .
O2 C33 1.429(2) .
N5 C37 1.331(3) .
N5 C38 1.454(3) .
N1 C1 1.326(3) .
N1 C2 1.452(2) .
O3 C54 1.432(2) .
O3 C51 1.436(2) .
N2 C1 1.328(2) .
N2 C8 1.453(2) .
O1 C29 1.438(2) .
O1 C32 1.442(2) .
N4 C15 1.332(3) .
N4 C22 1.452(2) .
N6 C37 1.325(3) .
N6 C44 1.457(3) .
C15 N3 1.328(3) .
C15 C28 1.511(3) .
N3 C16 1.458(2) .
C37 C50 1.516(3) .
C9 C10 1.526(3) .
C9 C8 1.528(3) .
C9 H9A 0.9700 .
C9 H9B 0.9700 .
C16 C17 1.520(3) .
C16 C21 1.529(3) .
C16 H16 0.9801 .
C1 C14 1.516(3) .
C8 C13 1.529(3) .
C8 H8 0.9801 .
C22 C27 1.520(3) .
C22 C23 1.532(3) .
C22 H22 0.9799 .
C2 C3 1.527(3) .
C2 C7 1.534(3) .
C2 H2 0.9801 .
C3 C4 1.530(3) .
C3 H3A 0.9700 .
C3 H3B 0.9700 .
C54 C53 1.501(3) .
C54 H54A 0.9700 .
C54 H54B 0.9702 .
C29 C30 1.513(3) .
C29 H29A 0.9700 .
C29 H29B 0.9700 .
C7 C6 1.529(3) .
C7 H7A 0.9700 .
C7 H7B 0.9701 .
C43 C38 1.524(3) .
C43 C42 1.527(3) .
C43 H43A 0.9700 .
C43 H43B 0.9701 .
C38 C39 1.527(3) .
C38 H38 0.9799 .
C17 C18 1.525(3) .
C17 H17A 0.9699 .
C17 H17B 0.9699 .
C50 H50A 0.9599 .
C50 H50B 0.9600 .
C50 H50C 0.9601 .
C31 C32 1.507(3) .
C31 C30 1.520(3) .
C31 H31A 0.9700 .
C31 H31B 0.9701 .
C28 H28A 0.9601 .
C28 H28B 0.9600 .
C28 H28C 0.9600 .
C27 C26 1.524(3) .
C27 H27A 0.9700 .
C27 H27B 0.9700 .
C44 C49 1.521(3) .
C44 C45 1.528(3) .
C44 H44 0.9800 .
C18 C19 1.519(3) .
C18 H18A 0.9700 .
C18 H18B 0.9700 .
C26 C25 1.518(3) .
C26 H26A 0.9700 .
C26 H26B 0.9700 .
C14 H14A 0.9600 .
C14 H14B 0.9600 .
C14 H14C 0.9600 .
C21 C20 1.524(3) .
C21 H21A 0.9700 .
C21 H21B 0.9700 .
C23 C24 1.524(3) .
C23 H23A 0.9701 .
C23 H23B 0.9700 .
C32 H32A 0.9700 .
C32 H32B 0.9700 .
C13 C12 1.525(3) .
C13 H13A 0.9699 .
C13 H13B 0.9702 .
C51 C52 1.518(3) .
C51 H51A 0.9701 .
C51 H51B 0.9700 .
C52 C53 1.513(3) .
C52 H52A 0.9699 .
C52 H52B 0.9701 .
C4 C5 1.523(3) .
C4 H4A 0.9699 .
C4 H4B 0.9700 .
C49 C48 1.523(3) .
C49 H49A 0.9700 .
C49 H49B 0.9701 .
C30 H30A 0.9698 .
C30 H30B 0.9700 .
C36 C35 1.485(3) .
C36 H36A 0.9699 .
C36 H36B 0.9701 .
C33 C34 1.512(3) .
C33 H33A 0.9700 .
C33 H33B 0.9700 .
C34 C35 1.512(3) .
C34 H34A 0.9700 .
C34 H34B 0.9700 .
C20 C19 1.518(3) .
C20 H20A 0.9700 .
C20 H20B 0.9699 .
C6 C5 1.514(3) .
C6 H6A 0.9700 .
C6 H6B 0.9699 .
C19 H19A 0.9700 .
C19 H19B 0.9700 .
C25 C24 1.522(3) .
C25 H25A 0.9700 .
C25 H25B 0.9700 .
C45 C46 1.523(3) .
C45 H45A 0.9700 .
C45 H45B 0.9701 .
C24 H24A 0.9701 .
C24 H24B 0.9701 .
C5 H5A 0.9700 .
C5 H5B 0.9700 .
C10 C11 1.518(3) .
C10 H10A 0.9701 .
C10 H10B 0.9700 .
C39 C40 1.525(3) .
C39 H39A 0.9700 .
C39 H39B 0.9700 .
C11 C12 1.524(3) .
C11 H11A 0.9700 .
C11 H11B 0.9701 .
C40 C41 1.515(4) .
C40 H40A 0.9701 .
C40 H40B 0.9700 .
C12 H12A 0.9700 .
C12 H12B 0.9701 .
C41 C42 1.515(3) .
C41 H41A 0.9700 .
C41 H41B 0.9699 .
C42 H42A 0.9701 .
C42 H42B 0.9700 .
C35 H35A 0.9700 .
C35 H35B 0.9700 .
C47 C48 1.511(4) .
C47 C46 1.522(4) .
C47 H47A 0.9701 .
C47 H47B 0.9701 .
C46 H46A 0.9699 .
C46 H46B 0.9700 .
C53 H53A 0.9700 .
C53 H53B 0.9698 .
C48 H48A 0.9701 .
C48 H48B 0.9700 .
